data_7241305
loop_
_publ_author_name
'Ben Ali, Saida'
'Feki, Amal'
'Ferretti, Valeria'
'Nasri, Moncef'
'Belhouchet, Mohamed'

_publ_section_title
;
 Crystal structure, spectroscopic measurement, optical properties, thermal
 studies and biological activities of a new hybrid material containing
 iodide anions of bismuth(iii)
;
_journal_issue 58
_journal_name_full 'RSC Advances'
_journal_page_first 35174
_journal_page_last 35184
_journal_paper_doi 10.1039/D0RA05646D
_journal_volume 10
_journal_year 2020
_chemical_formula_sum 'C24 H36 Bi4 I16 N4 O8 S2'
_chemical_formula_weight 3439.01
_space_group_IT_number 14
_space_group_name_Hall '-P 2yn'
_space_group_name_H-M_alt 'P 1 21/n 1'
_symmetry_cell_setting monoclinic
_symmetry_space_group_name_H-M 'P 1 21/n 1'
_atom_sites_solution_hydrogens geom
_atom_sites_solution_primary direct
_atom_sites_solution_secondary difmap
_audit_creation_method SHELXL-97
_audit_update_record
;
2019-04-12 deposited with the CCDC.	2020-09-24 downloaded from the CCDC.
;
_cell_angle_alpha 90.00
_cell_angle_beta 96.880(2)
_cell_angle_gamma 90.00
_cell_formula_units_Z 2
_cell_length_a 12.0453(14)
_cell_length_b 20.437(2)
_cell_length_c 13.1306(16)
_cell_measurement_reflns_used 48812
_cell_measurement_temperature 100(2)
_cell_measurement_theta_max 28.5
_cell_measurement_theta_min 2
_cell_volume 3209.1(6)
_computing_structure_refinement 'SHELXL-97 (Sheldrick, 1997)'
_diffrn_ambient_temperature 100(2)
_diffrn_measured_fraction_theta_full 0.980
_diffrn_measured_fraction_theta_max 0.980
_diffrn_measurement_device_type 'Bruker Smart Apex CCD'
_diffrn_measurement_method 'phi and omega scans'
_diffrn_radiation_monochromator graphite
_diffrn_radiation_source 'fine-focus sealed tube'
_diffrn_radiation_type MoK\a
_diffrn_radiation_wavelength 0.71073
_diffrn_reflns_av_R_equivalents 0.0769
_diffrn_reflns_av_sigmaI/netI 0.0474
_diffrn_reflns_limit_h_max 16
_diffrn_reflns_limit_h_min -16
_diffrn_reflns_limit_k_max 27
_diffrn_reflns_limit_k_min -27
_diffrn_reflns_limit_l_max 17
_diffrn_reflns_limit_l_min -17
_diffrn_reflns_number 48812
_diffrn_reflns_theta_full 28.54
_diffrn_reflns_theta_max 28.54
_diffrn_reflns_theta_min 1.99
_exptl_absorpt_coefficient_mu 18.733
_exptl_absorpt_correction_T_max 0.034
_exptl_absorpt_correction_T_min 0.008
_exptl_absorpt_correction_type multi-scan
_exptl_absorpt_process_details 'SASDABS v2.10 BRUKER 2001'
_exptl_crystal_colour red
_exptl_crystal_density_diffrn 3.559
_exptl_crystal_density_method 'not measured'
_exptl_crystal_description Prism
_exptl_crystal_F_000 2968
_exptl_crystal_size_max 0.3
_exptl_crystal_size_mid 0.23
_exptl_crystal_size_min 0.18
_refine_diff_density_max 7.224
_refine_diff_density_min -2.722
_refine_diff_density_rms 0.417
_refine_ls_extinction_method none
_refine_ls_goodness_of_fit_ref 1.100
_refine_ls_hydrogen_treatment mixed
_refine_ls_matrix_type full
_refine_ls_number_parameters 274
_refine_ls_number_reflns 8017
_refine_ls_number_restraints 4
_refine_ls_restrained_S_all 1.099
_refine_ls_R_factor_all 0.0559
_refine_ls_R_factor_gt 0.0507
_refine_ls_shift/su_max 0.001
_refine_ls_shift/su_mean 0.000
_refine_ls_structure_factor_coef Fsqd
_refine_ls_weighting_details 'calc w=1/[\s^2^(Fo^2^)+(0.0647P)^2^+40.8556P] where P=(Fo^2^+2Fc^2^)/3'
_refine_ls_weighting_scheme calc
_refine_ls_wR_factor_gt 0.1241
_refine_ls_wR_factor_ref 0.1278
_reflns_number_gt 7328
_reflns_number_total 8017
_reflns_threshold_expression >2sigma(I)
_cod_data_source_file d0ra05646d1.cif
_cod_data_source_block Saida
_cod_original_cell_volume 3209.1(7)
_cod_database_code 7241305

loop_
_symmetry_equiv_pos_as_xyz
'x, y, z'
'-x+1/2, y+1/2, -z+1/2'
'-x, -y, -z'
'x-1/2, -y-1/2, z-1/2'

loop_
_atom_site_label
_atom_site_type_symbol
_atom_site_fract_x
_atom_site_fract_y
_atom_site_fract_z
_atom_site_U_iso_or_equiv
_atom_site_adp_type
_atom_site_occupancy
_atom_site_symmetry_multiplicity
_atom_site_calc_flag
_atom_site_refinement_flags
_atom_site_disorder_assembly
_atom_site_disorder_group
S1 S 0.2393(2) 0.48988(12) 0.0095(2) 0.0205(5) Uani 1 1 d . . .
O1 O 0.2453(7) 0.4442(4) 0.0944(7) 0.0303(19) Uani 1 1 d . . .
N1 N 0.5966(8) 0.6888(4) 0.0755(8) 0.0223(19) Uani 1 1 d . . .
H1A H 0.6041 0.7096 0.0155 0.034 Uiso 1 1 calc R . .
H1B H 0.6646 0.6742 0.1041 0.034 Uiso 1 1 calc R . .
H1C H 0.5683 0.7171 0.1193 0.034 Uiso 1 1 calc R . .
C1 C 0.3608(8) 0.5391(5) 0.0255(8) 0.0153(18) Uani 1 1 d . . .
O2 O 0.2231(8) 0.4653(4) -0.0949(7) 0.0316(19) Uani 1 1 d . . .
C2 C 0.3858(10) 0.5761(5) -0.0595(8) 0.021(2) Uani 1 1 d . . .
H2A H 0.3473 0.5688 -0.1260 0.025 Uiso 1 1 calc R . .
N2 N -0.0720(9) 0.7117(5) 0.0502(9) 0.031(2) Uani 1 1 d . . .
H2B H -0.1087 0.7224 -0.0122 0.046 Uiso 1 1 calc R . .
H2C H -0.0280 0.7459 0.0747 0.046 Uiso 1 1 calc R . .
H2D H -0.1225 0.7029 0.0946 0.046 Uiso 1 1 calc R . .
C3 C 0.4683(9) 0.6235(5) -0.0431(8) 0.021(2) Uani 1 1 d . . .
H3A H 0.4887 0.6490 -0.0985 0.026 Uiso 1 1 calc R . .
C4 C 0.5202(8) 0.6329(5) 0.0555(8) 0.0151(18) Uani 1 1 d . . .
C5 C 0.4979(8) 0.5949(5) 0.1371(8) 0.0164(19) Uani 1 1 d . . .
H5A H 0.5379 0.6017 0.2032 0.020 Uiso 1 1 calc R . .
C6 C 0.4179(8) 0.5473(5) 0.1223(8) 0.020(2) Uani 1 1 d . . .
H6A H 0.4018 0.5203 0.1777 0.024 Uiso 1 1 calc R . .
C7 C 0.1379(9) 0.5493(5) 0.0222(7) 0.0174(19) Uani 1 1 d . . .
C8 C 0.1289(10) 0.5771(6) 0.1188(8) 0.024(2) Uani 1 1 d . . .
H8A H 0.1702 0.5592 0.1785 0.029 Uiso 1 1 calc R . .
C9 C 0.0599(10) 0.6307(6) 0.1271(9) 0.026(2) Uani 1 1 d . . .
H9A H 0.0557 0.6508 0.1918 0.032 Uiso 1 1 calc R . .
C10 C -0.0022(9) 0.6541(5) 0.0401(9) 0.022(2) Uani 1 1 d . . .
C11 C 0.0026(10) 0.6265(5) -0.0554(9) 0.024(2) Uani 1 1 d . . .
H11A H -0.0425 0.6435 -0.1137 0.029 Uiso 1 1 calc R . .
C12 C 0.0734(9) 0.5742(5) -0.0658(8) 0.021(2) Uani 1 1 d . . .
H12A H 0.0783 0.5554 -0.1313 0.026 Uiso 1 1 calc R . .
Bi1 Bi 0.23279(3) 0.360733(18) 0.45374(3) 0.01637(10) Uani 1 1 d . . .
Bi2 Bi 0.15858(3) 0.577374(17) 0.51928(3) 0.01469(10) Uani 1 1 d . . .
I3 I -0.01873(5) 0.67950(3) 0.41443(5) 0.01700(14) Uani 1 1 d . . .
I4 I 0.05302(6) 0.47035(3) 0.34747(5) 0.01759(14) Uani 1 1 d . . .
I5 I 0.30855(6) 0.47437(3) 0.62335(5) 0.02330(16) Uani 1 1 d . . .
I6 I 0.14432(7) 0.25598(4) 0.31426(5) 0.02599(17) Uani 1 1 d . . .
I7 I 0.23507(6) 0.66832(3) 0.68529(5) 0.02107(15) Uani 1 1 d . . .
I8 I 0.36359(6) 0.27836(3) 0.60430(5) 0.02223(15) Uani 1 1 d . . .
I9 I 0.32136(6) 0.62037(4) 0.38963(5) 0.02407(16) Uani 1 1 d . . .
I10 I 0.42185(7) 0.37991(5) 0.33738(6) 0.03194(19) Uani 1 1 d . . .
O1W O 0.2048(7) 0.3469(4) 0.8102(6) 0.0221(15) Uani 1 1 d D . .
O2W O 0.2696(8) 0.3059(4) 0.0885(6) 0.0275(18) Uani 1 1 d D . .
H11 H 0.247(11) 0.317(5) 0.827(12) 0.041 Uiso 1 1 d D . .
H12 H 0.206(13) 0.3863(17) 0.821(12) 0.041 Uiso 1 1 d D . .
H21 H 0.277(13) 0.286(7) 0.143(6) 0.041 Uiso 1 1 d D . .
H22 H 0.274(14) 0.3460(14) 0.094(12) 0.041 Uiso 1 1 d D . .

loop_
_atom_site_aniso_label
_atom_site_aniso_U_11
_atom_site_aniso_U_22
_atom_site_aniso_U_33
_atom_site_aniso_U_23
_atom_site_aniso_U_13
_atom_site_aniso_U_12
S1 0.0201(12) 0.0146(11) 0.0259(13) -0.0014(9) -0.0013(10) -0.0040(10)
O1 0.028(4) 0.015(4) 0.047(5) 0.005(3) -0.002(4) -0.003(3)
N1 0.016(4) 0.018(4) 0.033(5) -0.001(4) 0.005(4) -0.002(4)
C1 0.008(4) 0.016(4) 0.021(5) 0.000(4) -0.001(3) 0.002(4)
O2 0.034(5) 0.026(4) 0.034(5) -0.014(4) 0.001(4) -0.007(4)
C2 0.030(6) 0.014(5) 0.017(5) -0.004(4) 0.002(4) -0.008(4)
N2 0.025(5) 0.027(5) 0.040(6) -0.001(4) 0.000(4) 0.004(4)
C3 0.025(6) 0.024(5) 0.016(5) 0.000(4) 0.010(4) 0.000(4)
C4 0.006(4) 0.018(5) 0.021(5) -0.002(4) 0.002(3) -0.003(3)
C5 0.015(5) 0.013(4) 0.022(5) 0.001(4) 0.003(4) -0.001(4)
C6 0.013(5) 0.025(5) 0.021(5) -0.002(4) 0.004(4) 0.005(4)
C7 0.020(5) 0.016(5) 0.016(5) 0.005(4) 0.005(4) -0.005(4)
C8 0.026(6) 0.034(6) 0.011(5) 0.002(4) 0.002(4) -0.002(5)
C9 0.025(6) 0.031(6) 0.025(5) -0.006(4) 0.011(4) -0.004(5)
C10 0.016(5) 0.024(5) 0.028(6) 0.004(4) 0.009(4) -0.002(4)
C11 0.023(6) 0.024(5) 0.025(5) 0.005(4) 0.005(4) 0.006(4)
C12 0.026(6) 0.025(5) 0.011(4) 0.000(4) -0.003(4) -0.008(4)
Bi1 0.01843(19) 0.01646(19) 0.01377(18) 0.00085(13) 0.00013(13) -0.00126(14)
Bi2 0.01815(19) 0.01335(18) 0.01215(17) 0.00059(12) 0.00005(13) -0.00095(13)
I3 0.0178(3) 0.0183(3) 0.0142(3) -0.0002(2) -0.0010(2) 0.0013(2)
I4 0.0216(3) 0.0183(3) 0.0120(3) 0.0013(2) -0.0013(2) -0.0025(2)
I5 0.0305(4) 0.0144(3) 0.0218(3) 0.0003(2) -0.0104(3) 0.0020(3)
I6 0.0347(4) 0.0265(4) 0.0183(3) -0.0081(3) 0.0097(3) -0.0130(3)
I7 0.0296(4) 0.0158(3) 0.0165(3) -0.0035(2) -0.0031(3) 0.0033(3)
I8 0.0256(4) 0.0230(3) 0.0189(3) 0.0049(2) 0.0059(3) 0.0096(3)
I9 0.0262(4) 0.0275(4) 0.0195(3) 0.0023(3) 0.0067(3) -0.0056(3)
I10 0.0265(4) 0.0486(5) 0.0214(3) 0.0038(3) 0.0059(3) -0.0099(3)
O1W 0.025(4) 0.017(4) 0.023(4) 0.000(3) -0.002(3) 0.001(3)
O2W 0.040(5) 0.025(4) 0.017(4) -0.001(3) 0.003(3) 0.002(4)

loop_
_atom_type_symbol
_atom_type_description
_atom_type_scat_dispersion_real
_atom_type_scat_dispersion_imag
_atom_type_scat_source
C C 0.0033 0.0016 'International Tables Vol C Tables 4.2.6.8 and 6.1.1.4'
H H 0.0000 0.0000 'International Tables Vol C Tables 4.2.6.8 and 6.1.1.4'
N N 0.0061 0.0033 'International Tables Vol C Tables 4.2.6.8 and 6.1.1.4'
O O 0.0106 0.0060 'International Tables Vol C Tables 4.2.6.8 and 6.1.1.4'
I I -0.4742 1.8119 'International Tables Vol C Tables 4.2.6.8 and 6.1.1.4'
Bi Bi -4.1077 10.2566 'International Tables Vol C Tables 4.2.6.8 and 6.1.1.4'
S S 0.1246 0.1234 'International Tables Vol C Tables 4.2.6.8 and 6.1.1.4'

loop_
_geom_angle_atom_site_label_1
_geom_angle_atom_site_label_2
_geom_angle_atom_site_label_3
_geom_angle
_geom_angle_site_symmetry_1
_geom_angle_site_symmetry_3
_geom_angle_publ_flag
O1 S1 O2 119.5(5) . . ?
O1 S1 C7 110.2(5) . . ?
O2 S1 C7 108.4(5) . . ?
O1 S1 C1 108.1(5) . . ?
O2 S1 C1 109.0(5) . . ?
C7 S1 C1 99.9(5) . . ?
C4 N1 H1A 109.5 . . ?
C4 N1 H1B 109.5 . . ?
H1A N1 H1B 109.5 . . ?
C4 N1 H1C 109.5 . . ?
H1A N1 H1C 109.5 . . ?
H1B N1 H1C 109.5 . . ?
C6 C1 C2 122.2(9) . . ?
C6 C1 S1 119.5(8) . . ?
C2 C1 S1 117.7(8) . . ?
C3 C2 C1 118.0(9) . . ?
C3 C2 H2A 121.0 . . ?
C1 C2 H2A 121.0 . . ?
C10 N2 H2B 109.5 . . ?
C10 N2 H2C 109.5 . . ?
H2B N2 H2C 109.5 . . ?
C10 N2 H2D 109.5 . . ?
H2B N2 H2D 109.5 . . ?
H2C N2 H2D 109.5 . . ?
C4 C3 C2 118.6(10) . . ?
C4 C3 H3A 120.7 . . ?
C2 C3 H3A 120.7 . . ?
C5 C4 C3 122.9(9) . . ?
C5 C4 N1 118.4(9) . . ?
C3 C4 N1 118.6(9) . . ?
C6 C5 C4 119.4(10) . . ?
C6 C5 H5A 120.3 . . ?
C4 C5 H5A 120.3 . . ?
C5 C6 C1 118.8(10) . . ?
C5 C6 H6A 120.6 . . ?
C1 C6 H6A 120.6 . . ?
C8 C7 C12 120.0(10) . . ?
C8 C7 S1 119.9(8) . . ?
C12 C7 S1 119.8(8) . . ?
C9 C8 C7 120.2(10) . . ?
C9 C8 H8A 119.9 . . ?
C7 C8 H8A 119.9 . . ?
C10 C9 C8 118.8(10) . . ?
C10 C9 H9A 120.6 . . ?
C8 C9 H9A 120.6 . . ?
C9 C10 C11 122.2(11) . . ?
C9 C10 N2 117.8(10) . . ?
C11 C10 N2 119.9(10) . . ?
C10 C11 C12 119.9(10) . . ?
C10 C11 H11A 120.0 . . ?
C12 C11 H11A 120.0 . . ?
C11 C12 C7 118.9(10) . . ?
C11 C12 H12A 120.5 . . ?
C7 C12 H12A 120.5 . . ?
I8 Bi1 I10 92.32(3) . . ?
I8 Bi1 I6 97.38(3) . . ?
I10 Bi1 I6 91.09(2) . . ?
I8 Bi1 I5 82.19(2) . . ?
I10 Bi1 I5 95.14(3) . . ?
I6 Bi1 I5 173.76(2) . . ?
I8 Bi1 I4 162.19(2) . . ?
I10 Bi1 I4 101.59(2) . . ?
I6 Bi1 I4 93.47(2) . . ?
I5 Bi1 I4 85.49(2) . . ?
I8 Bi1 I3 83.99(2) . 3_566 ?
I10 Bi1 I3 173.62(3) . 3_566 ?
I6 Bi1 I3 84.24(2) . 3_566 ?
I5 Bi1 I3 89.52(2) . 3_566 ?
I4 Bi1 I3 83.079(19) . 3_566 ?
I9 Bi2 I7 94.04(2) . . ?
I9 Bi2 I5 93.90(3) . . ?
I7 Bi2 I5 89.30(2) . . ?
I9 Bi2 I3 90.76(2) . . ?
I7 Bi2 I3 92.34(2) . . ?
I5 Bi2 I3 174.94(2) . . ?
I9 Bi2 I4 91.84(2) . . ?
I7 Bi2 I4 174.12(2) . . ?
I5 Bi2 I4 90.46(2) . . ?
I3 Bi2 I4 87.42(2) . . ?
I9 Bi2 I4 174.37(2) . 3_566 ?
I7 Bi2 I4 89.28(2) . 3_566 ?
I5 Bi2 I4 90.68(2) . 3_566 ?
I3 Bi2 I4 84.56(2) . 3_566 ?
I4 Bi2 I4 84.845(19) . 3_566 ?
Bi2 I3 Bi1 97.63(2) . 3_566 ?
Bi2 I4 Bi1 88.927(19) . . ?
Bi2 I4 Bi2 95.155(19) . 3_566 ?
Bi1 I4 Bi2 94.696(19) . 3_566 ?
Bi2 I5 Bi1 94.85(2) . . ?
H11 O1W H12 134(10) . . ?
H21 O2W H22 114(10) . . ?

loop_
_geom_bond_atom_site_label_1
_geom_bond_atom_site_label_2
_geom_bond_distance
_geom_bond_site_symmetry_2
_geom_bond_publ_flag
S1 O1 1.449(9) . ?
S1 O2 1.451(9) . ?
S1 C7 1.744(11) . ?
S1 C1 1.767(10) . ?
N1 C4 1.469(13) . ?
N1 H1A 0.9100 . ?
N1 H1B 0.9100 . ?
N1 H1C 0.9100 . ?
C1 C6 1.382(14) . ?
C1 C2 1.410(14) . ?
C2 C3 1.386(15) . ?
C2 H2A 0.9500 . ?
N2 C10 1.462(15) . ?
N2 H2B 0.9100 . ?
N2 H2C 0.9100 . ?
N2 H2D 0.9100 . ?
C3 C4 1.382(14) . ?
C3 H3A 0.9500 . ?
C4 C5 1.376(14) . ?
C5 C6 1.368(14) . ?
C5 H5A 0.9500 . ?
C6 H6A 0.9500 . ?
C7 C8 1.406(14) . ?
C7 C12 1.408(14) . ?
C8 C9 1.386(17) . ?
C8 H8A 0.9500 . ?
C9 C10 1.376(16) . ?
C9 H9A 0.9500 . ?
C10 C11 1.381(16) . ?
C11 C12 1.385(16) . ?
C11 H11A 0.9500 . ?
C12 H12A 0.9500 . ?
Bi1 I8 2.9118(8) . ?
Bi1 I10 2.9168(9) . ?
Bi1 I6 2.9335(8) . ?
Bi1 I5 3.2710(8) . ?
Bi1 I4 3.3062(8) . ?
Bi1 I3 3.3750(8) 3_566 ?
Bi2 I9 2.8835(8) . ?
Bi2 I7 2.9281(8) . ?
Bi2 I5 2.9950(8) . ?
Bi2 I3 3.1793(8) . ?
Bi2 I4 3.2869(8) . ?
Bi2 I4 3.4025(8) 3_566 ?
I3 Bi1 3.3750(8) 3_566 ?
I4 Bi2 3.4025(8) 3_566 ?
O1W H11 0.81(2) . ?
O1W H12 0.82(2) . ?
O2W H21 0.82(2) . ?
O2W H22 0.82(2) . ?

loop_
_geom_torsion_atom_site_label_1
_geom_torsion_atom_site_label_2
_geom_torsion_atom_site_label_3
_geom_torsion_atom_site_label_4
_geom_torsion
_geom_torsion_site_symmetry_1
_geom_torsion_site_symmetry_2
_geom_torsion_site_symmetry_3
_geom_torsion_site_symmetry_4
_geom_torsion_publ_flag
O1 S1 C1 C6 -23.9(10) . . . . ?
O2 S1 C1 C6 -155.2(8) . . . . ?
C7 S1 C1 C6 91.4(9) . . . . ?
O1 S1 C1 C2 165.3(8) . . . . ?
O2 S1 C1 C2 34.0(10) . . . . ?
C7 S1 C1 C2 -79.5(9) . . . . ?
C6 C1 C2 C3 -2.1(16) . . . . ?
S1 C1 C2 C3 168.5(8) . . . . ?
C1 C2 C3 C4 -1.2(16) . . . . ?
C2 C3 C4 C5 3.7(16) . . . . ?
C2 C3 C4 N1 -171.9(10) . . . . ?
C3 C4 C5 C6 -2.8(16) . . . . ?
N1 C4 C5 C6 172.8(9) . . . . ?
C4 C5 C6 C1 -0.5(15) . . . . ?
C2 C1 C6 C5 3.0(15) . . . . ?
S1 C1 C6 C5 -167.4(8) . . . . ?
O1 S1 C7 C8 42.1(10) . . . . ?
O2 S1 C7 C8 174.5(9) . . . . ?
C1 S1 C7 C8 -71.6(9) . . . . ?
O1 S1 C7 C12 -144.6(8) . . . . ?
O2 S1 C7 C12 -12.1(10) . . . . ?
C1 S1 C7 C12 101.8(9) . . . . ?
C12 C7 C8 C9 -2.5(16) . . . . ?
S1 C7 C8 C9 170.8(9) . . . . ?
C7 C8 C9 C10 2.5(17) . . . . ?
C8 C9 C10 C11 -0.6(17) . . . . ?
C8 C9 C10 N2 -178.3(10) . . . . ?
C9 C10 C11 C12 -1.2(17) . . . . ?
N2 C10 C11 C12 176.4(10) . . . . ?
C10 C11 C12 C7 1.1(16) . . . . ?
C8 C7 C12 C11 0.7(16) . . . . ?
S1 C7 C12 C11 -172.6(8) . . . . ?
I9 Bi2 I3 Bi1 178.30(2) . . . 3_566 ?
I7 Bi2 I3 Bi1 -87.63(2) . . . 3_566 ?
I5 Bi2 I3 Bi1 21.2(2) . . . 3_566 ?
I4 Bi2 I3 Bi1 86.49(2) . . . 3_566 ?
I4 Bi2 I3 Bi1 1.427(17) 3_566 . . 3_566 ?
I9 Bi2 I4 Bi1 89.94(2) . . . . ?
I7 Bi2 I4 Bi1 -91.5(2) . . . . ?
I5 Bi2 I4 Bi1 -3.97(2) . . . . ?
I3 Bi2 I4 Bi1 -179.380(19) . . . . ?
I4 Bi2 I4 Bi1 -94.619(19) 3_566 . . . ?
I9 Bi2 I4 Bi2 -175.44(2) . . . 3_566 ?
I7 Bi2 I4 Bi2 3.1(2) . . . 3_566 ?
I5 Bi2 I4 Bi2 90.64(2) . . . 3_566 ?
I3 Bi2 I4 Bi2 -84.76(2) . . . 3_566 ?
I4 Bi2 I4 Bi2 0.0 3_566 . . 3_566 ?
I8 Bi1 I4 Bi2 49.95(8) . . . . ?
I10 Bi1 I4 Bi2 -90.69(2) . . . . ?
I6 Bi1 I4 Bi2 177.48(2) . . . . ?
I5 Bi1 I4 Bi2 3.650(19) . . . . ?
I3 Bi1 I4 Bi2 93.717(19) 3_566 . . . ?
I8 Bi1 I4 Bi2 -45.13(8) . . . 3_566 ?
I10 Bi1 I4 Bi2 174.23(2) . . . 3_566 ?
I6 Bi1 I4 Bi2 82.40(2) . . . 3_566 ?
I5 Bi1 I4 Bi2 -91.44(2) . . . 3_566 ?
I3 Bi1 I4 Bi2 -1.368(17) 3_566 . . 3_566 ?
I9 Bi2 I5 Bi1 -87.85(2) . . . . ?
I7 Bi2 I5 Bi1 178.15(2) . . . . ?
I3 Bi2 I5 Bi1 69.2(2) . . . . ?
I4 Bi2 I5 Bi1 4.03(2) . . . . ?
I4 Bi2 I5 Bi1 88.88(2) 3_566 . . . ?
I8 Bi1 I5 Bi2 -171.12(3) . . . . ?
I10 Bi1 I5 Bi2 97.24(3) . . . . ?
I6 Bi1 I5 Bi2 -84.7(2) . . . . ?
I4 Bi1 I5 Bi2 -4.02(2) . . . . ?
I3 Bi1 I5 Bi2 -87.11(2) 3_566 . . . ?
